data_1544026
loop_
_publ_author_name
'Shu, Chao'
'Shen, Cang-Hai'
'Wang, Yong-Heng'
'Li, Long'
'Li, Tao'
'Lu, Xin'
'Ye, Long-Wu'

_publ_section_title
;
 Synthesis of 2-Aza-1,3-butadienes through Gold-Catalyzed Intermolecular
 Ynamide Amination/C-H Functionalization.
;
_journal_name_full 'Organic letters'
_journal_paper_doi 10.1021/acs.orglett.6b02267
_journal_year 2016
_chemical_formula_moiety 'C22 H19 Br N2 O2 S'
_chemical_formula_sum 'C22 H19 Br N2 O2 S'
_chemical_formula_weight 455.36
_chemical_name_systematic
;
 ?
;
_space_group_crystal_system monoclinic
_space_group_IT_number 4
_space_group_name_Hall 'P 2yb'
_space_group_name_H-M_alt 'P 1 21 1'
_symmetry_space_group_name_Hall 'P 2yb'
_symmetry_space_group_name_H-M 'P 1 21 1'
_atom_sites_solution_hydrogens geom
_atom_sites_solution_primary direct
_atom_sites_solution_secondary difmap
_audit_creation_date 2016-06-19
_audit_creation_method
;
Olex2 1.2
(compiled 2015.01.06 svn.r3119 for OlexSys, GUI svn.r4979)
;
_cell_angle_alpha 90
_cell_angle_beta 115.135(4)
_cell_angle_gamma 90
_cell_formula_units_Z 2
_cell_length_a 11.662(3)
_cell_length_b 7.774(2)
_cell_length_c 12.367(3)
_cell_measurement_reflns_used 4250
_cell_measurement_temperature 273(2)
_cell_measurement_theta_max 26.87
_cell_measurement_theta_min 3.16
_cell_volume 1015.0(4)
_computing_cell_refinement 'Bruker SMART'
_computing_data_collection 'Bruker SMART'
_computing_data_reduction 'Bruker SAINT'
_computing_molecular_graphics 'Olex2 (Dolomanov et al., 2009)'
_computing_publication_material 'Olex2 (Dolomanov et al., 2009)'
_computing_structure_refinement 'ShelXL (Sheldrick, 2008)'
_computing_structure_solution 'SHELXS-97 (Sheldrick, 1990)'
_diffrn_ambient_temperature 273.15
_diffrn_measured_fraction_theta_full 0.992
_diffrn_measured_fraction_theta_max 0.993
_diffrn_measurement_device_type 'CCD area detector'
_diffrn_measurement_method 'phi and omega scans'
_diffrn_radiation_type MoK\a
_diffrn_radiation_wavelength 0.71073
_diffrn_reflns_av_R_equivalents 0.0272
_diffrn_reflns_av_unetI/netI 0.0547
_diffrn_reflns_Laue_measured_fraction_full 0.992
_diffrn_reflns_Laue_measured_fraction_max 0.993
_diffrn_reflns_limit_h_max 14
_diffrn_reflns_limit_h_min -14
_diffrn_reflns_limit_k_max 9
_diffrn_reflns_limit_k_min -9
_diffrn_reflns_limit_l_max 15
_diffrn_reflns_limit_l_min -15
_diffrn_reflns_number 7655
_diffrn_reflns_point_group_measured_fraction_full 0.966
_diffrn_reflns_point_group_measured_fraction_max 0.965
_diffrn_reflns_theta_full 25.242
_diffrn_reflns_theta_max 25.994
_diffrn_reflns_theta_min 1.819
_diffrn_source 'fine-focus sealed tube'
_exptl_absorpt_coefficient_mu 2.148
_exptl_absorpt_correction_type none
_exptl_crystal_colour colourless
_exptl_crystal_density_diffrn 1.490
_exptl_crystal_density_method 'not measured'
_exptl_crystal_description block
_exptl_crystal_F_000 464
_exptl_crystal_size_max 0.14
_exptl_crystal_size_mid 0.14
_exptl_crystal_size_min 0.12
_refine_diff_density_max 0.582
_refine_diff_density_min -0.241
_refine_diff_density_rms 0.052
_refine_ls_abs_structure_details
;
 Flack x determined using 1364 quotients [(I+)-(I-)]/[(I+)+(I-)]
 (Parsons and Flack (2004), Acta Cryst. A60, s61).
;
_refine_ls_abs_structure_Flack 0.040(6)
_refine_ls_extinction_method none
_refine_ls_goodness_of_fit_ref 0.986
_refine_ls_hydrogen_treatment constr
_refine_ls_matrix_type full
_refine_ls_number_parameters 253
_refine_ls_number_reflns 3854
_refine_ls_number_restraints 1
_refine_ls_restrained_S_all 0.986
_refine_ls_R_factor_all 0.0398
_refine_ls_R_factor_gt 0.0343
_refine_ls_shift/su_max 0.000
_refine_ls_shift/su_mean 0.000
_refine_ls_structure_factor_coef Fsqd
_refine_ls_weighting_details
;
 w=1/[\s^2^(Fo^2^)+(0.0301P)^2^]
 where P=(Fo^2^+2Fc^2^)/3
;
_refine_ls_weighting_scheme calc
_refine_ls_wR_factor_gt 0.0771
_refine_ls_wR_factor_ref 0.0783
_reflns_Friedel_coverage 0.803
_reflns_Friedel_fraction_full 0.937
_reflns_Friedel_fraction_max 0.933
_reflns_number_gt 3394
_reflns_number_total 3854
_reflns_threshold_expression 'I > 2\s(I)'
_cod_data_source_file ol6b02267_si_002.cif
_cod_data_source_block ye1107m
_cod_original_cell_volume 1015.1(5)
_cod_database_code 1544026
_shelxl_version_number 2013-2
_shelx_space_group_comment
;
The symmetry employed for this shelxl refinement is uniquely defined
by the following loop, which should always be used as a source of
symmetry information in preference to the above space-group names.
They are only intended as comments.
;
_olex2_refinement_description
;
1. Fixed Uiso
 At 1.2 times of:
  All C(H) groups
 At 1.5 times of:
  All C(H,H,H) groups
2.a Me refined with riding coordinates:
 C101(H10A,H10B,H10C)
2.b Aromatic/amide H refined with riding coordinates:
 C1(H1), C3(H3), C12(H12), C13(H13), C15(H15), C16(H16), C32(H32), C33(H33),
 C34(H34), C35(H35), C36(H36), C42(H42), C43(H43), C44(H44), C45(H45), C46(H46)
;
_olex2_submission_special_instructions 'No special instructions were received'

loop_
_space_group_symop_operation_xyz
'x, y, z'
'-x, y+1/2, -z'

loop_
_atom_site_label
_atom_site_type_symbol
_atom_site_fract_x
_atom_site_fract_y
_atom_site_fract_z
_atom_site_U_iso_or_equiv
_atom_site_adp_type
_atom_site_occupancy
_atom_site_site_symmetry_order
_atom_site_calc_flag
_atom_site_refinement_flags_posn
Br1 Br 0.11456(5) 1.48188(7) 0.13354(5) 0.0683(2) Uani 1 1 d .
S1 S 0.53173(9) 0.78388(13) 0.37274(9) 0.0360(2) Uani 1 1 d .
N1 N 0.7022(3) 0.9462(4) 0.2780(3) 0.0369(8) Uani 1 1 d .
O1 O 0.4216(3) 0.7564(5) 0.3898(3) 0.0518(8) Uani 1 1 d .
C1 C 0.7844(4) 0.8673(5) 0.2561(4) 0.0364(9) Uani 1 1 d .
H1 H 0.7571 0.7897 0.1929 0.044 Uiso 1 1 calc R
N2 N 0.4939(3) 0.9096(4) 0.2579(3) 0.0343(7) Uani 1 1 d .
C2 C 0.5768(3) 0.9172(5) 0.2000(4) 0.0350(9) Uani 1 1 d .
O2 O 0.5932(3) 0.6433(4) 0.3502(3) 0.0433(7) Uani 1 1 d .
C3 C 0.5342(4) 0.9148(5) 0.0843(4) 0.0388(9) Uani 1 1 d .
H3 H 0.5945 0.9377 0.0555 0.047 Uiso 1 1 calc R
C11 C 0.4051(3) 1.0450(5) 0.2356(3) 0.0328(9) Uani 1 1 d .
C12 C 0.4425(4) 1.2103(5) 0.2353(4) 0.0406(10) Uani 1 1 d .
H12 H 0.5273 1.2345 0.2558 0.049 Uiso 1 1 calc R
C13 C 0.3568(4) 1.3409(6) 0.2051(4) 0.0460(11) Uani 1 1 d .
H13 H 0.3816 1.4541 0.2031 0.055 Uiso 1 1 calc R
C14 C 0.2343(4) 1.3020(6) 0.1780(4) 0.0421(10) Uani 1 1 d .
C15 C 0.1961(4) 1.1401(6) 0.1810(4) 0.0451(11) Uani 1 1 d .
H15 H 0.1118 1.1176 0.1638 0.054 Uiso 1 1 calc R
C16 C 0.2805(3) 1.0096(6) 0.2090(4) 0.0417(10) Uani 1 1 d .
H16 H 0.2545 0.8968 0.2101 0.050 Uiso 1 1 calc R
C31 C 0.4082(4) 0.8821(6) -0.0066(4) 0.0376(9) Uani 1 1 d .
C32 C 0.3755(4) 0.9498(6) -0.1191(4) 0.0457(12) Uani 1 1 d .
H32 H 0.4338 1.0166 -0.1333 0.055 Uiso 1 1 calc R
C33 C 0.2601(5) 0.9204(7) -0.2088(4) 0.0534(13) Uani 1 1 d .
H33 H 0.2401 0.9659 -0.2843 0.064 Uiso 1 1 calc R
C34 C 0.1732(5) 0.8252(7) -0.1896(5) 0.0579(14) Uani 1 1 d .
H34 H 0.0927 0.8092 -0.2507 0.070 Uiso 1 1 calc R
C35 C 0.2042(4) 0.7533(7) -0.0807(4) 0.0518(12) Uani 1 1 d .
H35 H 0.1457 0.6849 -0.0679 0.062 Uiso 1 1 calc R
C36 C 0.3204(4) 0.7810(6) 0.0095(4) 0.0451(10) Uani 1 1 d .
H36 H 0.3408 0.7304 0.0836 0.054 Uiso 1 1 calc R
C41 C 0.9182(4) 0.8919(6) 0.3242(4) 0.0358(9) Uani 1 1 d .
C42 C 0.9998(4) 0.7833(6) 0.3033(4) 0.0424(10) Uani 1 1 d .
H42 H 0.9676 0.6991 0.2446 0.051 Uiso 1 1 calc R
C43 C 1.1273(4) 0.7983(7) 0.3679(4) 0.0453(10) Uani 1 1 d .
H43 H 1.1816 0.7218 0.3551 0.054 Uiso 1 1 calc R
C44 C 1.1748(4) 0.9234(6) 0.4501(4) 0.0477(11) Uani 1 1 d .
H44 H 1.2620 0.9349 0.4926 0.057 Uiso 1 1 calc R
C45 C 1.0959(4) 1.0330(6) 0.4714(4) 0.0467(11) Uani 1 1 d .
H45 H 1.1294 1.1193 0.5283 0.056 Uiso 1 1 calc R
C46 C 0.9670(4) 1.0170(6) 0.4092(4) 0.0389(10) Uani 1 1 d .
H46 H 0.9132 1.0909 0.4249 0.047 Uiso 1 1 calc R
C101 C 0.6380(4) 0.8952(7) 0.4948(4) 0.0508(12) Uani 1 1 d .
H10A H 0.5963 0.9919 0.5107 0.076 Uiso 1 1 calc R
H10B H 0.7070 0.9351 0.4786 0.076 Uiso 1 1 calc R
H10C H 0.6699 0.8207 0.5632 0.076 Uiso 1 1 calc R

loop_
_atom_site_aniso_label
_atom_site_aniso_U_11
_atom_site_aniso_U_22
_atom_site_aniso_U_33
_atom_site_aniso_U_23
_atom_site_aniso_U_13
_atom_site_aniso_U_12
Br1 0.0611(3) 0.0570(3) 0.0945(4) 0.0133(3) 0.0406(3) 0.0267(3)
S1 0.0311(5) 0.0404(5) 0.0369(5) 0.0063(5) 0.0150(4) 0.0035(4)
N1 0.0289(15) 0.045(2) 0.0392(18) 0.0035(16) 0.0162(14) 0.0007(15)
O1 0.0427(16) 0.064(2) 0.0586(19) 0.0229(17) 0.0311(14) 0.0071(16)
C1 0.0290(19) 0.040(2) 0.040(2) 0.0027(18) 0.0155(18) -0.0015(17)
N2 0.0257(16) 0.0414(18) 0.0381(19) 0.0070(15) 0.0157(14) 0.0049(14)
C2 0.0273(18) 0.040(2) 0.041(2) 0.0035(17) 0.0176(18) 0.0025(16)
O2 0.0434(16) 0.0393(16) 0.0446(17) 0.0031(14) 0.0160(14) 0.0067(13)
C3 0.033(2) 0.045(2) 0.045(2) 0.0089(19) 0.0221(19) 0.0068(18)
C11 0.0250(18) 0.040(2) 0.032(2) 0.0063(17) 0.0112(16) 0.0029(16)
C12 0.030(2) 0.049(3) 0.045(3) 0.001(2) 0.0174(19) -0.0034(19)
C13 0.046(2) 0.038(2) 0.059(3) 0.003(2) 0.028(2) -0.0013(19)
C14 0.037(2) 0.045(3) 0.046(2) 0.004(2) 0.0199(19) 0.014(2)
C15 0.024(2) 0.052(3) 0.058(3) 0.006(2) 0.017(2) 0.0063(19)
C16 0.0311(19) 0.041(2) 0.054(3) 0.004(2) 0.0184(18) -0.0021(18)
C31 0.036(2) 0.041(2) 0.038(2) 0.0035(18) 0.0186(18) 0.0100(18)
C32 0.051(2) 0.048(3) 0.042(2) 0.005(2) 0.023(2) 0.009(2)
C33 0.056(3) 0.062(3) 0.035(2) 0.004(2) 0.013(2) 0.015(2)
C34 0.045(3) 0.064(3) 0.046(3) -0.013(3) 0.002(2) 0.010(2)
C35 0.039(2) 0.060(3) 0.054(3) -0.009(2) 0.017(2) -0.007(2)
C36 0.042(2) 0.051(3) 0.038(2) 0.006(2) 0.0136(19) 0.001(2)
C41 0.0286(19) 0.043(2) 0.040(2) 0.0045(19) 0.0178(18) 0.0000(17)
C42 0.033(2) 0.048(2) 0.049(3) -0.011(2) 0.0193(18) -0.006(2)
C43 0.031(2) 0.052(3) 0.053(3) -0.003(2) 0.0173(19) 0.000(2)
C44 0.029(2) 0.065(3) 0.043(2) 0.005(2) 0.0097(19) -0.004(2)
C45 0.041(2) 0.054(3) 0.037(2) -0.005(2) 0.009(2) -0.006(2)
C46 0.037(2) 0.043(3) 0.038(2) -0.0001(19) 0.0169(18) 0.0013(18)
C101 0.053(3) 0.059(3) 0.041(3) -0.005(2) 0.020(2) 0.002(2)

loop_
_atom_type_symbol
_atom_type_description
_atom_type_scat_dispersion_real
_atom_type_scat_dispersion_imag
_atom_type_scat_source
C C 0.0033 0.0016 'International Tables Vol C Tables 4.2.6.8 and 6.1.1.4'
H H 0.0000 0.0000 'International Tables Vol C Tables 4.2.6.8 and 6.1.1.4'
Br Br -0.2901 2.4595 'International Tables Vol C Tables 4.2.6.8 and 6.1.1.4'
N N 0.0061 0.0033 'International Tables Vol C Tables 4.2.6.8 and 6.1.1.4'
O O 0.0106 0.0060 'International Tables Vol C Tables 4.2.6.8 and 6.1.1.4'
S S 0.1246 0.1234 'International Tables Vol C Tables 4.2.6.8 and 6.1.1.4'

loop_
_geom_angle_atom_site_label_1
_geom_angle_atom_site_label_2
_geom_angle_atom_site_label_3
_geom_angle
O1 S1 N2 107.29(17)
O1 S1 C101 107.9(2)
N2 S1 C101 106.9(2)
O2 S1 O1 119.4(2)
O2 S1 N2 105.55(17)
O2 S1 C101 109.2(2)
C1 N1 C2 116.4(4)
N1 C1 C41 123.0(4)
C2 N2 S1 118.2(3)
C11 N2 S1 121.4(3)
C11 N2 C2 117.7(3)
N1 C2 N2 113.3(3)
C3 C2 N1 124.4(3)
C3 C2 N2 121.9(3)
C2 C3 C31 130.2(4)
C12 C11 N2 119.6(3)
C12 C11 C16 119.8(4)
C16 C11 N2 120.5(4)
C11 C12 C13 120.5(4)
C14 C13 C12 118.4(4)
C13 C14 Br1 118.6(4)
C15 C14 Br1 119.4(3)
C15 C14 C13 122.0(4)
C14 C15 C16 119.8(4)
C15 C16 C11 119.4(4)
C32 C31 C3 118.1(4)
C36 C31 C3 124.3(4)
C36 C31 C32 117.5(4)
C33 C32 C31 121.0(4)
C32 C33 C34 120.4(4)
C33 C34 C35 119.7(4)
C34 C35 C36 120.2(5)
C35 C36 C31 121.2(4)
C42 C41 C1 118.2(4)
C46 C41 C1 122.7(4)
C46 C41 C42 119.1(4)
C43 C42 C41 120.5(4)
C44 C43 C42 120.1(4)
C43 C44 C45 120.3(4)
C44 C45 C46 120.3(4)
C41 C46 C45 119.6(4)

loop_
_geom_bond_atom_site_label_1
_geom_bond_atom_site_label_2
_geom_bond_distance
Br1 C14 1.886(4)
S1 O1 1.404(3)
S1 N2 1.623(3)
S1 O2 1.399(3)
S1 C101 1.725(5)
N1 C1 1.261(5)
N1 C2 1.386(5)
C1 C41 1.438(5)
N2 C2 1.429(5)
N2 C11 1.419(5)
C2 C3 1.300(6)
C3 C31 1.444(6)
C11 C12 1.358(6)
C11 C16 1.374(5)
C12 C13 1.361(6)
C13 C14 1.356(6)
C14 C15 1.341(6)
C15 C16 1.352(6)
C31 C32 1.381(6)
C31 C36 1.371(6)
C32 C33 1.352(6)
C33 C34 1.355(7)
C34 C35 1.358(7)
C35 C36 1.358(6)
C41 C42 1.376(6)
C41 C46 1.366(6)
C42 C43 1.362(6)
C43 C44 1.345(6)
C44 C45 1.359(6)
C45 C46 1.373(6)
